data_4038096
loop_
_publ_author_name
'Tong, Guanghu'
'Ding, Zhengwei'
'Liu, Zhi'
'Ding, You-Song'
'Xu, Liang'
'Zhang, Hailong'
'Li, Pengfei'

_publ_section_title
;
 Total Synthesis of Prostratin, a Bioactive Tigliane Diterpenoid: Access
 to Multi-Stereocenter Cyclohexanes from a Phenol.
;
_journal_issue 7
_journal_name_full 'The Journal of organic chemistry'
_journal_page_first 4813
_journal_page_last 4837
_journal_paper_doi 10.1021/acs.joc.0c00022
_journal_volume 85
_journal_year 2020
_chemical_formula_moiety 'C7 H12 O3'
_chemical_formula_sum 'C7 H12 O3'
_chemical_formula_weight 144.17
_space_group_crystal_system triclinic
_space_group_IT_number 2
_space_group_name_Hall '-P 1'
_space_group_name_H-M_alt 'P -1'
_atom_sites_solution_hydrogens geom
_audit_creation_date 2018-04-13
_audit_creation_method
;
Olex2 1.2
(compiled 2018.04.03 svn.r3497 for OlexSys, GUI svn.r5486)
;
_cell_angle_alpha 92.7660(10)
_cell_angle_beta 105.4420(10)
_cell_angle_gamma 108.0260(10)
_cell_formula_units_Z 2
_cell_length_a 5.9092(7)
_cell_length_b 7.1583(9)
_cell_length_c 9.1902(11)
_cell_measurement_reflns_used 4206
_cell_measurement_temperature 100(2)
_cell_measurement_theta_max 27.65
_cell_measurement_theta_min 2.32
_cell_volume 352.68(7)
_computing_molecular_graphics 'Olex2 (Dolomanov et al., 2009)'
_computing_publication_material 'Olex2 (Dolomanov et al., 2009)'
_computing_structure_refinement 'XL (Sheldrick, 2008)'
_computing_structure_solution 'SHELXS-97 (Sheldrick, 1990)'
_diffrn_ambient_temperature 100.15
_diffrn_measured_fraction_theta_full 0.993
_diffrn_measured_fraction_theta_max 0.987
_diffrn_measurement_device_type 'CCD area detector'
_diffrn_measurement_method 'phi and omega scans'
_diffrn_radiation_monochromator graphite
_diffrn_radiation_type MoK\a
_diffrn_radiation_wavelength 0.71073
_diffrn_reflns_av_R_equivalents 0.0133
_diffrn_reflns_av_unetI/netI 0.0110
_diffrn_reflns_Laue_measured_fraction_full 0.993
_diffrn_reflns_Laue_measured_fraction_max 0.987
_diffrn_reflns_limit_h_max 7
_diffrn_reflns_limit_h_min -7
_diffrn_reflns_limit_k_max 9
_diffrn_reflns_limit_k_min -9
_diffrn_reflns_limit_l_max 11
_diffrn_reflns_limit_l_min -11
_diffrn_reflns_number 4724
_diffrn_reflns_point_group_measured_fraction_full 0.993
_diffrn_reflns_point_group_measured_fraction_max 0.987
_diffrn_reflns_theta_full 25.242
_diffrn_reflns_theta_max 27.654
_diffrn_reflns_theta_min 2.323
_exptl_absorpt_coefficient_mu 0.105
_exptl_absorpt_correction_type none
_exptl_crystal_colour colorless
_exptl_crystal_density_diffrn 1.358
_exptl_crystal_density_method 'not measured'
_exptl_crystal_description block
_exptl_crystal_F_000 156
_exptl_crystal_size_max 0.364
_exptl_crystal_size_mid 0.289
_exptl_crystal_size_min 0.121
_refine_diff_density_max 0.357
_refine_diff_density_min -0.227
_refine_diff_density_rms 0.048
_refine_ls_extinction_method none
_refine_ls_goodness_of_fit_ref 1.079
_refine_ls_hydrogen_treatment constr
_refine_ls_matrix_type full
_refine_ls_number_parameters 94
_refine_ls_number_reflns 1627
_refine_ls_number_restraints 0
_refine_ls_restrained_S_all 1.079
_refine_ls_R_factor_all 0.0346
_refine_ls_R_factor_gt 0.0339
_refine_ls_shift/su_max 0.001
_refine_ls_shift/su_mean 0.000
_refine_ls_structure_factor_coef Fsqd
_refine_ls_weighting_details 'w=1/[\s^2^(Fo^2^)+(0.0456P)^2^+0.1468P] where P=(Fo^2^+2Fc^2^)/3'
_refine_ls_weighting_scheme calc
_refine_ls_wR_factor_gt 0.0902
_refine_ls_wR_factor_ref 0.0908
_reflns_Friedel_coverage 0.000
_reflns_number_gt 1578
_reflns_number_total 1627
_reflns_threshold_expression 'I > 2\s(I)'
_cod_data_source_file jo0c00022_si_002.cif
_cod_data_source_block 1
_cod_depositor_comments 'Adding full bibliography for 4038084--4038097.cif.'
_cod_database_code 4038096
_shelx_shelxl_version_number 2014/7
_shelx_space_group_comment
;
The symmetry employed for this shelxl refinement is uniquely defined
by the following loop, which should always be used as a source of
symmetry information in preference to the above space-group names.
They are only intended as comments.
;
_olex2_refinement_description
;
1. Fixed Uiso
 At 1.2 times of:
  All C(H) groups, All C(H,H) groups
 At 1.5 times of:
  All O(H) groups
2.a Ternary CH refined with riding coordinates:
 C2(H2A), C3(H3A), C4(H4)
2.b Secondary CH2 refined with riding coordinates:
 C1(H1A,H1B), C7(H7A,H7B)
2.c Aromatic/amide H refined with riding coordinates:
 C5(H5), C6(H6)
2.d Idealised tetrahedral OH refined as rotating group:
 O1(H1), O2(H2), O3(H3)
;
_olex2_submission_special_instructions 'No special instructions were received'

loop_
_space_group_symop_operation_xyz
'x, y, z'
'-x, -y, -z'

loop_
_atom_site_label
_atom_site_type_symbol
_atom_site_fract_x
_atom_site_fract_y
_atom_site_fract_z
_atom_site_U_iso_or_equiv
_atom_site_adp_type
_atom_site_occupancy
_atom_site_site_symmetry_order
_atom_site_calc_flag
_atom_site_refinement_flags_posn
_atom_site_refinement_flags_adp
_atom_site_refinement_flags_occupancy
_atom_site_disorder_assembly
_atom_site_disorder_group
O1 O 1.22449(13) 1.08604(10) 0.32308(8) 0.01431(18) Uani 1 1 d . . . . .
H1 H 1.3446 1.1820 0.3164 0.021 Uiso 1 1 calc GR . . . .
O2 O 0.99687(12) 0.74402(10) 0.50951(8) 0.01297(17) Uani 1 1 d . . . . .
H2 H 0.9465 0.8038 0.5683 0.019 Uiso 1 1 calc GR . . . .
O3 O 0.64184(13) 0.37519(10) 0.30711(8) 0.01469(18) Uani 1 1 d . . . . .
H3 H 0.7610 0.3762 0.3817 0.022 Uiso 1 1 calc GR . . . .
C1 C 0.61241(17) 0.56588(14) 0.31227(11) 0.0134(2) Uani 1 1 d . . . . .
H1A H 0.5233 0.5773 0.3877 0.016 Uiso 1 1 calc R . . . .
H1B H 0.5074 0.5761 0.2113 0.016 Uiso 1 1 calc R . . . .
C2 C 0.85747(17) 0.73828(13) 0.35416(10) 0.0106(2) Uani 1 1 d . . . . .
H2A H 0.8203 0.8650 0.3441 0.013 Uiso 1 1 calc R . . . .
C3 C 1.02175(17) 0.72445(13) 0.25489(10) 0.0101(2) Uani 1 1 d . . . . .
H3A H 1.0699 0.6038 0.2749 0.012 Uiso 1 1 calc R . . . .
C4 C 1.26492(17) 0.90209(13) 0.28784(11) 0.0108(2) Uani 1 1 d . . . . .
H4 H 1.4015 0.8835 0.3709 0.013 Uiso 1 1 calc R . . . .
C5 C 1.32016(19) 0.89849(14) 0.13652(11) 0.0143(2) Uani 1 1 d . . . . .
H5 H 1.4788 0.9624 0.1235 0.017 Uiso 1 1 calc R . . . .
C6 C 1.1180(2) 0.79435(15) 0.02398(11) 0.0164(2) Uani 1 1 d . . . . .
H6 H 1.1128 0.7797 -0.0803 0.020 Uiso 1 1 calc R . . . .
C7 C 0.89779(18) 0.70235(14) 0.08145(11) 0.0145(2) Uani 1 1 d . . . . .
H7A H 0.8116 0.5611 0.0368 0.017 Uiso 1 1 calc R . . . .
H7B H 0.7773 0.7748 0.0583 0.017 Uiso 1 1 calc R . . . .

loop_
_atom_site_aniso_label
_atom_site_aniso_U_11
_atom_site_aniso_U_22
_atom_site_aniso_U_33
_atom_site_aniso_U_23
_atom_site_aniso_U_13
_atom_site_aniso_U_12
O1 0.0141(3) 0.0069(3) 0.0224(4) -0.0004(3) 0.0098(3) 0.0008(3)
O2 0.0140(3) 0.0147(3) 0.0112(3) 0.0006(2) 0.0040(3) 0.0061(3)
O3 0.0118(3) 0.0084(3) 0.0204(4) 0.0023(3) 0.0015(3) 0.0014(3)
C1 0.0099(4) 0.0103(4) 0.0195(5) 0.0032(3) 0.0041(4) 0.0025(3)
C2 0.0098(4) 0.0088(4) 0.0127(4) 0.0019(3) 0.0032(3) 0.0026(3)
C3 0.0102(4) 0.0080(4) 0.0117(4) 0.0011(3) 0.0034(3) 0.0022(3)
C4 0.0107(4) 0.0084(4) 0.0137(4) 0.0010(3) 0.0051(3) 0.0027(3)
C5 0.0176(5) 0.0120(4) 0.0179(5) 0.0045(3) 0.0108(4) 0.0062(4)
C6 0.0250(5) 0.0144(5) 0.0132(4) 0.0037(3) 0.0086(4) 0.0085(4)
C7 0.0159(5) 0.0130(4) 0.0120(4) 0.0004(3) 0.0018(3) 0.0034(4)

loop_
_atom_type_symbol
_atom_type_description
_atom_type_scat_dispersion_real
_atom_type_scat_dispersion_imag
_atom_type_scat_source
C C 0.0033 0.0016 'International Tables Vol C Tables 4.2.6.8 and 6.1.1.4'
H H 0.0000 0.0000 'International Tables Vol C Tables 4.2.6.8 and 6.1.1.4'
O O 0.0106 0.0060 'International Tables Vol C Tables 4.2.6.8 and 6.1.1.4'

loop_
_geom_angle_atom_site_label_1
_geom_angle_atom_site_label_2
_geom_angle_atom_site_label_3
_geom_angle
_geom_angle_site_symmetry_1
_geom_angle_site_symmetry_3
_geom_angle_publ_flag
O3 C1 C2 113.77(7) . . ?
O2 C2 C1 109.75(7) . . ?
O2 C2 C3 107.44(7) . . ?
C3 C2 C1 113.29(8) . . ?
C2 C3 C4 114.84(8) . . ?
C2 C3 C7 115.32(8) . . ?
C4 C3 C7 104.83(7) . . ?
O1 C4 C3 110.88(7) . . ?
O1 C4 C5 109.37(7) . . ?
C5 C4 C3 102.14(7) . . ?
C6 C5 C4 111.27(9) . . ?
C5 C6 C7 112.00(9) . . ?
C6 C7 C3 102.23(8) . . ?

loop_
_geom_bond_atom_site_label_1
_geom_bond_atom_site_label_2
_geom_bond_distance
_geom_bond_site_symmetry_2
_geom_bond_publ_flag
O1 C4 1.4459(11) . ?
O2 C2 1.4372(11) . ?
O3 C1 1.4286(11) . ?
C1 C2 1.5230(12) . ?
C2 C3 1.5188(13) . ?
C3 C4 1.5407(12) . ?
C3 C7 1.5442(13) . ?
C4 C5 1.5115(13) . ?
C5 C6 1.3302(15) . ?
C6 C7 1.5081(14) . ?
